data_4105030
loop_
_publ_author_name
'Meagan E. Evans'
'Catherine L. Burke'
'Sornanong Yaibuathes'
'Eric Clot'
'Odile Eisenstein'
'William D. Jones'

_publ_contact_author_address 'Department of Chemistry, University of Rochester, Rochester, New York 14627'
_publ_contact_author_email jones@chem.rochester.edu
_publ_contact_author_name 'William D. Jones'
_publ_section_title
;
 Energetics of C-H Bond Activation of Fluorinated Aromatic Hydrocarbons
 Using a [Tp'Rh(CNneopentyl)] Complex
;
_journal_name_full 'Journal of the American Chemical Society'
_journal_page_first 13464
_journal_page_last 13473
_journal_paper_doi 10.1021/ja905057w
_journal_volume 131
_journal_year 2009
_chemical_formula_moiety 'C27 H33 B Cl F5 N7 Rh'
_chemical_formula_sum 'C27 H33 B Cl F5 N7 Rh'
_chemical_formula_weight 699.77
_chemical_name_common 'jonme05, 2-Cl'
_chemical_name_systematic
;
 Tp'Rh(CNR)(C6F5)Cl
;
_space_group_IT_number 14
_symmetry_cell_setting monoclinic
_symmetry_space_group_name_Hall '-P 2ybc'
_symmetry_space_group_name_H-M 'P 1 21/c 1'
_atom_sites_solution_hydrogens geom
_atom_sites_solution_primary direct
_atom_sites_solution_secondary difmap
_audit_creation_method SHELXL-97
_cell_angle_alpha 90.00
_cell_angle_beta 98.717(2)
_cell_angle_gamma 90.00
_cell_formula_units_Z 4
_cell_length_a 8.0818(7)
_cell_length_b 17.0067(14)
_cell_length_c 21.3708(18)
_cell_measurement_reflns_used 4049
_cell_measurement_temperature 100.0(1)
_cell_measurement_theta_max 27.96
_cell_measurement_theta_min 2.27
_cell_volume 2903.4(4)
_computing_cell_refinement 'SAINT (Bruker, 2007)'
_computing_data_collection 'APEX2 (Bruker, 2007)'
_computing_data_reduction 'SAINT (Bruker, 2007)'
_computing_molecular_graphics 'SHELXTL (Sheldrick, 2008)'
_computing_publication_material 'SHELXTL (Sheldrick, 2008)'
_computing_structure_refinement 'SHELXL-97 (Sheldrick, 2008)'
_computing_structure_solution 'SHELXS-97 (Altomare et al., 1999)'
_diffrn_ambient_temperature 100.0(1)
_diffrn_measured_fraction_theta_full 0.999
_diffrn_measured_fraction_theta_max 0.999
_diffrn_measurement_device_type 'Bruker SMART APEX II CCD Platform'
_diffrn_measurement_method 'area detector, \w scans per \f'
_diffrn_radiation_monochromator graphite
_diffrn_radiation_source 'fine-focus sealed tube'
_diffrn_radiation_type MoK\a
_diffrn_radiation_wavelength 0.71073
_diffrn_reflns_av_R_equivalents 0.1006
_diffrn_reflns_av_sigmaI/netI 0.0882
_diffrn_reflns_limit_h_max 11
_diffrn_reflns_limit_h_min -11
_diffrn_reflns_limit_k_max 23
_diffrn_reflns_limit_k_min -23
_diffrn_reflns_limit_l_max 29
_diffrn_reflns_limit_l_min -29
_diffrn_reflns_number 33549
_diffrn_reflns_theta_full 29.57
_diffrn_reflns_theta_max 29.57
_diffrn_reflns_theta_min 1.54
_exptl_absorpt_coefficient_mu 0.744
_exptl_absorpt_correction_T_max 0.9429
_exptl_absorpt_correction_T_min 0.8416
_exptl_absorpt_correction_type multi-scan
_exptl_absorpt_process_details 'SADABS (Sheldrick, 2007)'
_exptl_crystal_colour 'pale yellow'
_exptl_crystal_density_diffrn 1.601
_exptl_crystal_description needle
_exptl_crystal_F_000 1424
_exptl_crystal_size_max 0.24
_exptl_crystal_size_mid 0.08
_exptl_crystal_size_min 0.08
_refine_diff_density_max 1.236
_refine_diff_density_min -0.649
_refine_diff_density_rms 0.148
_refine_ls_extinction_method none
_refine_ls_goodness_of_fit_ref 1.060
_refine_ls_hydrogen_treatment mixed
_refine_ls_matrix_type full
_refine_ls_number_parameters 391
_refine_ls_number_reflns 8135
_refine_ls_number_restraints 0
_refine_ls_restrained_S_all 1.060
_refine_ls_R_factor_all 0.1127
_refine_ls_R_factor_gt 0.0601
_refine_ls_shift/su_max 0.000
_refine_ls_shift/su_mean 0.000
_refine_ls_structure_factor_coef Fsqd
_refine_ls_weighting_details 'calc w=1/[\s^2^(Fo^2^)+(0.0786P)^2^+0.3114P] where P=(Fo^2^+2Fc^2^)/3'
_refine_ls_weighting_scheme calc
_refine_ls_wR_factor_gt 0.1388
_refine_ls_wR_factor_ref 0.1649
_reflns_number_gt 5096
_reflns_number_total 8135
_reflns_threshold_expression >2sigma(I)
_cod_data_source_file ja905057w_si_002.cif
_cod_data_source_block jonme05
_cod_database_code 4105030

loop_
_symmetry_equiv_pos_as_xyz
'x, y, z'
'-x, y+1/2, -z+1/2'
'-x, -y, -z'
'x, -y-1/2, z-1/2'

loop_
_atom_site_label
_atom_site_type_symbol
_atom_site_fract_x
_atom_site_fract_y
_atom_site_fract_z
_atom_site_U_iso_or_equiv
_atom_site_adp_type
_atom_site_occupancy
_atom_site_symmetry_multiplicity
_atom_site_calc_flag
_atom_site_refinement_flags
Rh1 Rh 0.07299(4) 0.09439(2) 0.198190(17) 0.02309(11) Uani 1 1 d .
Cl1 Cl 0.22966(17) -0.02181(8) 0.21343(6) 0.0382(3) Uani 1 1 d .
C1 C -0.0729(6) 0.0562(3) 0.2549(2) 0.0302(11) Uani 1 1 d .
N1 N -0.1700(6) 0.0318(3) 0.2838(2) 0.0394(11) Uani 1 1 d .
C2 C -0.2971(7) -0.0032(4) 0.3157(3) 0.0491(16) Uani 1 1 d .
H2A H -0.3418 -0.0506 0.2922 0.059 Uiso 1 1 calc R
H2B H -0.3905 0.0345 0.3155 0.059 Uiso 1 1 calc R
C3 C -0.2319(7) -0.0259(4) 0.3834(3) 0.0398(13) Uani 1 1 d .
C4 C -0.3779(9) -0.0622(5) 0.4102(3) 0.0599(18) Uani 1 1 d .
H4A H -0.4190 -0.1082 0.3848 0.090 Uiso 1 1 calc R
H4B H -0.4681 -0.0235 0.4089 0.090 Uiso 1 1 calc R
H4C H -0.3410 -0.0785 0.4540 0.090 Uiso 1 1 calc R
C5 C -0.0891(10) -0.0827(4) 0.3865(4) 0.066(2) Uani 1 1 d .
H5A H 0.0060 -0.0569 0.3715 0.099 Uiso 1 1 calc R
H5B H -0.1239 -0.1283 0.3596 0.099 Uiso 1 1 calc R
H5C H -0.0560 -0.1002 0.4303 0.099 Uiso 1 1 calc R
C6 C -0.1689(10) 0.0477(4) 0.4195(3) 0.065(2) Uani 1 1 d .
H6A H -0.0697 0.0675 0.4034 0.097 Uiso 1 1 calc R
H6B H -0.1397 0.0351 0.4646 0.097 Uiso 1 1 calc R
H6C H -0.2567 0.0879 0.4140 0.097 Uiso 1 1 calc R
C7 C 0.2340(6) 0.1490(3) 0.2691(2) 0.0260(10) Uani 1 1 d .
C8 C 0.3072(6) 0.2195(3) 0.2603(2) 0.0308(11) Uani 1 1 d .
F1 F 0.2672(4) 0.26187(18) 0.20642(15) 0.0409(7) Uani 1 1 d .
C9 C 0.4261(7) 0.2549(3) 0.3055(3) 0.0373(12) Uani 1 1 d .
F2 F 0.4968(4) 0.3230(2) 0.29294(17) 0.0501(9) Uani 1 1 d .
C10 C 0.4709(7) 0.2189(4) 0.3621(3) 0.0430(14) Uani 1 1 d .
F3 F 0.5866(4) 0.2515(2) 0.40655(17) 0.0582(10) Uani 1 1 d .
C11 C 0.3958(7) 0.1488(4) 0.3737(2) 0.0406(13) Uani 1 1 d .
F4 F 0.4345(5) 0.1147(2) 0.43127(16) 0.0559(10) Uani 1 1 d .
C12 C 0.2798(6) 0.1154(3) 0.3278(3) 0.0331(12) Uani 1 1 d .
F5 F 0.2123(4) 0.0478(2) 0.34463(15) 0.0453(8) Uani 1 1 d .
B1 B -0.0546(7) 0.1708(3) 0.0671(3) 0.0276(11) Uani 1 1 d .
H1 H -0.101(6) 0.201(3) 0.024(2) 0.033 Uiso 1 1 d .
N51 N -0.0700(4) 0.1946(2) 0.18269(17) 0.0227(8) Uani 1 1 d .
N52 N -0.1143(5) 0.2177(2) 0.12123(18) 0.0259(8) Uani 1 1 d .
N53 N -0.0884(5) 0.0427(2) 0.12251(19) 0.0265(9) Uani 1 1 d .
N54 N -0.1209(5) 0.0858(2) 0.06798(19) 0.0265(8) Uani 1 1 d .
N55 N 0.2203(5) 0.1312(2) 0.13111(19) 0.0266(8) Uani 1 1 d .
N56 N 0.1379(5) 0.1682(2) 0.07909(18) 0.0267(9) Uani 1 1 d .
C51 C -0.1365(6) 0.2451(3) 0.2193(2) 0.0275(10) Uani 1 1 d .
C52 C -0.2238(6) 0.3021(3) 0.1806(2) 0.0328(11) Uani 1 1 d .
H52 H -0.2832 0.3455 0.1942 0.039 Uiso 1 1 calc R
C53 C -0.2083(6) 0.2839(3) 0.1194(2) 0.0324(11) Uani 1 1 d .
C54 C -0.1694(6) -0.0256(3) 0.1114(3) 0.0341(12) Uani 1 1 d .
C55 C -0.2492(7) -0.0269(3) 0.0497(3) 0.0385(13) Uani 1 1 d .
H55 H -0.3152 -0.0687 0.0297 0.046 Uiso 1 1 calc R
C56 C -0.2157(6) 0.0432(3) 0.0226(2) 0.0322(11) Uani 1 1 d .
C57 C 0.3842(6) 0.1327(3) 0.1272(2) 0.0320(11) Uani 1 1 d .
C58 C 0.4052(7) 0.1734(3) 0.0727(3) 0.0368(12) Uani 1 1 d .
H58 H 0.5087 0.1844 0.0585 0.044 Uiso 1 1 calc R
C59 C 0.2484(7) 0.1951(3) 0.0428(3) 0.0355(12) Uani 1 1 d .
C60 C -0.1239(6) 0.2387(3) 0.2886(2) 0.0344(12) Uani 1 1 d .
H60A H -0.0080 0.2267 0.3069 0.052 Uiso 1 1 calc R
H60B H -0.1976 0.1966 0.2992 0.052 Uiso 1 1 calc R
H60C H -0.1576 0.2886 0.3058 0.052 Uiso 1 1 calc R
C61 C -0.2752(7) 0.3252(3) 0.0597(3) 0.0402(13) Uani 1 1 d .
H61A H -0.1910 0.3245 0.0312 0.060 Uiso 1 1 calc R
H61B H -0.3018 0.3797 0.0691 0.060 Uiso 1 1 calc R
H61C H -0.3768 0.2985 0.0394 0.060 Uiso 1 1 calc R
C62 C -0.1701(8) -0.0872(3) 0.1607(3) 0.0467(15) Uani 1 1 d .
H62A H -0.0688 -0.0823 0.1921 0.070 Uiso 1 1 calc R
H62B H -0.1729 -0.1393 0.1410 0.070 Uiso 1 1 calc R
H62C H -0.2690 -0.0805 0.1816 0.070 Uiso 1 1 calc R
C63 C -0.2650(8) 0.0719(4) -0.0429(3) 0.0469(15) Uani 1 1 d .
H63A H -0.1649 0.0878 -0.0604 0.070 Uiso 1 1 calc R
H63B H -0.3400 0.1172 -0.0427 0.070 Uiso 1 1 calc R
H63C H -0.3229 0.0299 -0.0689 0.070 Uiso 1 1 calc R
C64 C 0.5186(6) 0.0997(4) 0.1751(3) 0.0413(13) Uani 1 1 d .
H64A H 0.4928 0.1105 0.2177 0.062 Uiso 1 1 calc R
H64B H 0.6258 0.1242 0.1704 0.062 Uiso 1 1 calc R
H64C H 0.5259 0.0428 0.1690 0.062 Uiso 1 1 calc R
C65 C 0.1975(9) 0.2376(4) -0.0169(3) 0.0493(16) Uani 1 1 d .
H65A H 0.1047 0.2097 -0.0424 0.074 Uiso 1 1 calc R
H65B H 0.2924 0.2407 -0.0404 0.074 Uiso 1 1 calc R
H65C H 0.1614 0.2909 -0.0078 0.074 Uiso 1 1 calc R

loop_
_atom_site_aniso_label
_atom_site_aniso_U_11
_atom_site_aniso_U_22
_atom_site_aniso_U_33
_atom_site_aniso_U_23
_atom_site_aniso_U_13
_atom_site_aniso_U_12
Rh1 0.01914(17) 0.02597(18) 0.02396(18) 0.00106(16) 0.00262(12) -0.00013(16)
Cl1 0.0391(7) 0.0343(7) 0.0410(7) 0.0058(6) 0.0051(6) 0.0068(6)
C1 0.027(2) 0.035(3) 0.029(3) 0.005(2) 0.004(2) -0.003(2)
N1 0.034(3) 0.051(3) 0.033(2) 0.006(2) 0.006(2) -0.008(2)
C2 0.036(3) 0.069(4) 0.043(3) 0.010(3) 0.010(3) -0.012(3)
C3 0.039(3) 0.048(3) 0.035(3) 0.005(3) 0.011(2) -0.001(3)
C4 0.063(4) 0.070(5) 0.050(4) 0.018(3) 0.021(3) -0.009(4)
C5 0.065(5) 0.062(5) 0.071(5) 0.020(4) 0.012(4) 0.012(4)
C6 0.076(5) 0.066(5) 0.053(4) -0.008(4) 0.015(4) -0.004(4)
C7 0.018(2) 0.037(3) 0.024(2) 0.001(2) 0.0047(18) 0.0078(19)
C8 0.020(2) 0.038(3) 0.034(3) -0.004(2) 0.004(2) 0.003(2)
F1 0.0398(18) 0.0376(18) 0.0453(19) 0.0011(15) 0.0060(15) -0.0044(14)
C9 0.031(3) 0.034(3) 0.048(3) -0.009(3) 0.008(2) -0.002(2)
F2 0.0425(19) 0.0426(19) 0.066(2) -0.0150(17) 0.0113(17) -0.0130(15)
C10 0.028(3) 0.060(4) 0.039(3) -0.021(3) 0.002(2) 0.003(3)
F3 0.048(2) 0.072(3) 0.050(2) -0.0200(19) -0.0080(17) -0.0113(18)
C11 0.033(3) 0.062(4) 0.025(3) -0.003(3) 0.000(2) 0.005(3)
F4 0.053(2) 0.077(3) 0.0347(18) -0.0014(17) -0.0027(16) 0.0034(19)
C12 0.023(2) 0.040(3) 0.038(3) -0.002(2) 0.009(2) 0.000(2)
F5 0.0407(19) 0.053(2) 0.0401(18) 0.0094(16) 0.0011(15) -0.0036(16)
B1 0.030(3) 0.027(3) 0.027(3) 0.001(2) 0.007(2) 0.001(2)
N51 0.0181(18) 0.028(2) 0.0223(19) -0.0009(15) 0.0036(15) -0.0035(15)
N52 0.0212(19) 0.028(2) 0.028(2) 0.0029(17) 0.0031(16) 0.0009(16)
N53 0.023(2) 0.023(2) 0.033(2) 0.0002(17) 0.0044(17) -0.0005(16)
N54 0.026(2) 0.028(2) 0.0260(19) -0.0054(17) 0.0043(16) 0.0019(16)
N55 0.0206(19) 0.028(2) 0.031(2) -0.0018(17) 0.0043(16) -0.0011(16)
N56 0.027(2) 0.030(2) 0.0234(19) 0.0007(16) 0.0055(16) -0.0034(17)
C51 0.019(2) 0.031(3) 0.032(3) -0.003(2) 0.0044(19) -0.0031(19)
C52 0.030(3) 0.030(3) 0.038(3) -0.008(2) 0.003(2) 0.004(2)
C53 0.031(3) 0.028(3) 0.037(3) 0.001(2) 0.001(2) -0.002(2)
C54 0.027(3) 0.031(3) 0.046(3) -0.010(2) 0.011(2) -0.002(2)
C55 0.031(3) 0.036(3) 0.047(3) -0.014(3) 0.003(2) -0.011(2)
C56 0.024(2) 0.038(3) 0.033(3) -0.011(2) 0.000(2) 0.001(2)
C57 0.024(2) 0.037(3) 0.036(3) -0.011(2) 0.008(2) -0.003(2)
C58 0.031(3) 0.038(3) 0.046(3) -0.007(2) 0.018(2) -0.010(2)
C59 0.042(3) 0.029(3) 0.039(3) -0.005(2) 0.016(2) -0.006(2)
C60 0.027(3) 0.042(3) 0.033(3) -0.003(2) 0.003(2) 0.005(2)
C61 0.044(3) 0.037(3) 0.038(3) 0.007(2) 0.003(3) 0.014(3)
C62 0.060(4) 0.031(3) 0.051(4) -0.002(3) 0.014(3) -0.015(3)
C63 0.048(4) 0.052(4) 0.037(3) -0.009(3) -0.009(3) -0.003(3)
C64 0.019(2) 0.058(4) 0.046(3) -0.010(3) 0.002(2) 0.003(2)
C65 0.067(4) 0.045(4) 0.041(3) 0.006(3) 0.022(3) -0.004(3)

loop_
_atom_type_symbol
_atom_type_description
_atom_type_scat_dispersion_real
_atom_type_scat_dispersion_imag
_atom_type_scat_source
C C 0.0033 0.0016 'International Tables Vol C Tables 4.2.6.8 and 6.1.1.4'
H H 0.0000 0.0000 'International Tables Vol C Tables 4.2.6.8 and 6.1.1.4'
B B 0.0013 0.0007 'International Tables Vol C Tables 4.2.6.8 and 6.1.1.4'
N N 0.0061 0.0033 'International Tables Vol C Tables 4.2.6.8 and 6.1.1.4'
F F 0.0171 0.0103 'International Tables Vol C Tables 4.2.6.8 and 6.1.1.4'
Cl Cl 0.1484 0.1585 'International Tables Vol C Tables 4.2.6.8 and 6.1.1.4'
Rh Rh -1.1178 0.9187 'International Tables Vol C Tables 4.2.6.8 and 6.1.1.4'

loop_
_geom_angle_atom_site_label_1
_geom_angle_atom_site_label_2
_geom_angle_atom_site_label_3
_geom_angle
C1 Rh1 N51 89.92(18)
C1 Rh1 C7 93.9(2)
N51 Rh1 C7 91.25(16)
C1 Rh1 N55 175.70(18)
N51 Rh1 N55 90.32(15)
C7 Rh1 N55 90.42(17)
C1 Rh1 N53 88.62(18)
N51 Rh1 N53 87.40(15)
C7 Rh1 N53 177.17(18)
N55 Rh1 N53 87.10(15)
C1 Rh1 Cl1 89.84(16)
N51 Rh1 Cl1 178.16(11)
C7 Rh1 Cl1 90.59(13)
N55 Rh1 Cl1 89.79(12)
N53 Rh1 Cl1 90.77(11)
N1 C1 Rh1 173.6(5)
C1 N1 C2 175.2(6)
N1 C2 C3 112.8(5)
N1 C2 H2A 109.0
C3 C2 H2A 109.0
N1 C2 H2B 109.0
C3 C2 H2B 109.0
H2A C2 H2B 107.8
C5 C3 C2 111.1(5)
C5 C3 C6 108.2(6)
C2 C3 C6 108.5(5)
C5 C3 C4 111.0(6)
C2 C3 C4 106.6(5)
C6 C3 C4 111.4(5)
C3 C4 H4A 109.5
C3 C4 H4B 109.5
H4A C4 H4B 109.5
C3 C4 H4C 109.5
H4A C4 H4C 109.5
H4B C4 H4C 109.5
C3 C5 H5A 109.5
C3 C5 H5B 109.5
H5A C5 H5B 109.5
C3 C5 H5C 109.5
H5A C5 H5C 109.5
H5B C5 H5C 109.5
C3 C6 H6A 109.5
C3 C6 H6B 109.5
H6A C6 H6B 109.5
C3 C6 H6C 109.5
H6A C6 H6C 109.5
H6B C6 H6C 109.5
C8 C7 C12 115.4(5)
C8 C7 Rh1 122.2(4)
C12 C7 Rh1 122.3(4)
F1 C8 C7 122.2(4)
F1 C8 C9 114.3(5)
C7 C8 C9 123.5(5)
F2 C9 C10 120.5(5)
F2 C9 C8 120.4(5)
C10 C9 C8 119.1(5)
F3 C10 C9 120.3(6)
F3 C10 C11 120.5(6)
C9 C10 C11 119.2(5)
F4 C11 C12 120.7(6)
F4 C11 C10 119.2(5)
C12 C11 C10 120.1(5)
F5 C12 C11 115.0(5)
F5 C12 C7 122.4(5)
C11 C12 C7 122.6(5)
N56 B1 N52 108.3(4)
N56 B1 N54 108.4(4)
N52 B1 N54 109.1(4)
N56 B1 H1 112(3)
N52 B1 H1 107(3)
N54 B1 H1 113(3)
C51 N51 N52 108.1(4)
C51 N51 Rh1 135.1(3)
N52 N51 Rh1 116.9(3)
C53 N52 N51 109.3(4)
C53 N52 B1 130.3(4)
N51 N52 B1 120.5(4)
C54 N53 N54 106.7(4)
C54 N53 Rh1 136.7(4)
N54 N53 Rh1 116.5(3)
C56 N54 N53 109.8(4)
C56 N54 B1 130.8(4)
N53 N54 B1 119.3(4)
C57 N55 N56 107.8(4)
C57 N55 Rh1 135.9(4)
N56 N55 Rh1 116.1(3)
C59 N56 N55 110.0(4)
C59 N56 B1 129.5(4)
N55 N56 B1 120.4(4)
N51 C51 C52 108.3(4)
N51 C51 C60 124.9(4)
C52 C51 C60 126.8(5)
C53 C52 C51 107.4(5)
C53 C52 H52 126.3
C51 C52 H52 126.3
N52 C53 C52 107.0(4)
N52 C53 C61 123.1(5)
C52 C53 C61 129.9(5)
N53 C54 C55 109.3(5)
N53 C54 C62 122.7(5)
C55 C54 C62 128.0(5)
C56 C55 C54 107.3(5)
C56 C55 H55 126.4
C54 C55 H55 126.4
N54 C56 C55 106.9(5)
N54 C56 C63 122.9(5)
C55 C56 C63 130.2(5)
N55 C57 C58 108.0(5)
N55 C57 C64 125.2(5)
C58 C57 C64 126.7(5)
C59 C58 C57 107.5(5)
C59 C58 H58 126.2
C57 C58 H58 126.2
N56 C59 C58 106.5(5)
N56 C59 C65 122.9(5)
C58 C59 C65 130.5(5)
C51 C60 H60A 109.5
C51 C60 H60B 109.5
H60A C60 H60B 109.5
C51 C60 H60C 109.5
H60A C60 H60C 109.5
H60B C60 H60C 109.5
C53 C61 H61A 109.5
C53 C61 H61B 109.5
H61A C61 H61B 109.5
C53 C61 H61C 109.5
H61A C61 H61C 109.5
H61B C61 H61C 109.5
C54 C62 H62A 109.5
C54 C62 H62B 109.5
H62A C62 H62B 109.5
C54 C62 H62C 109.5
H62A C62 H62C 109.5
H62B C62 H62C 109.5
C56 C63 H63A 109.5
C56 C63 H63B 109.5
H63A C63 H63B 109.5
C56 C63 H63C 109.5
H63A C63 H63C 109.5
H63B C63 H63C 109.5
C57 C64 H64A 109.5
C57 C64 H64B 109.5
H64A C64 H64B 109.5
C57 C64 H64C 109.5
H64A C64 H64C 109.5
H64B C64 H64C 109.5
C59 C65 H65A 109.5
C59 C65 H65B 109.5
H65A C65 H65B 109.5
C59 C65 H65C 109.5
H65A C65 H65C 109.5
H65B C65 H65C 109.5

loop_
_geom_bond_atom_site_label_1
_geom_bond_atom_site_label_2
_geom_bond_distance
Rh1 C1 1.928(5)
Rh1 N51 2.057(4)
Rh1 C7 2.063(5)
Rh1 N55 2.093(4)
Rh1 N53 2.109(4)
Rh1 Cl1 2.3431(14)
C1 N1 1.146(6)
N1 C2 1.445(7)
C2 C3 1.513(8)
C2 H2A 0.9900
C2 H2B 0.9900
C3 C5 1.500(9)
C3 C6 1.517(9)
C3 C4 1.518(8)
C4 H4A 0.9800
C4 H4B 0.9800
C4 H4C 0.9800
C5 H5A 0.9800
C5 H5B 0.9800
C5 H5C 0.9800
C6 H6A 0.9800
C6 H6B 0.9800
C6 H6C 0.9800
C7 C8 1.363(7)
C7 C12 1.376(7)
C8 F1 1.354(6)
C8 C9 1.393(7)
C9 F2 1.336(6)
C9 C10 1.356(8)
C10 F3 1.347(6)
C10 C11 1.376(9)
C11 F4 1.353(6)
C11 C12 1.374(7)
C12 F5 1.344(6)
B1 N56 1.539(7)
B1 N52 1.541(7)
B1 N54 1.543(7)
B1 H1 1.08(5)
N51 C51 1.329(6)
N51 N52 1.366(5)
N52 C53 1.357(6)
N53 C54 1.337(6)
N53 N54 1.368(6)
N54 C56 1.351(6)
N55 C57 1.340(6)
N55 N56 1.360(6)
N56 C59 1.348(6)
C51 C52 1.395(7)
C51 C60 1.473(7)
C52 C53 1.367(7)
C52 H52 0.9500
C53 C61 1.485(7)
C54 C55 1.376(8)
C54 C62 1.487(8)
C55 C56 1.370(8)
C55 H55 0.9500
C56 C63 1.480(8)
C57 C58 1.387(8)
C57 C64 1.486(8)
C58 C59 1.380(8)
C58 H58 0.9500
C59 C65 1.470(8)
C60 H60A 0.9800
C60 H60B 0.9800
C60 H60C 0.9800
C61 H61A 0.9800
C61 H61B 0.9800
C61 H61C 0.9800
C62 H62A 0.9800
C62 H62B 0.9800
C62 H62C 0.9800
C63 H63A 0.9800
C63 H63B 0.9800
C63 H63C 0.9800
C64 H64A 0.9800
C64 H64B 0.9800
C64 H64C 0.9800
C65 H65A 0.9800
C65 H65B 0.9800
C65 H65C 0.9800

loop_
_geom_torsion_atom_site_label_1
_geom_torsion_atom_site_label_2
_geom_torsion_atom_site_label_3
_geom_torsion_atom_site_label_4
_geom_torsion
N51 Rh1 C1 N1 76(4)
C7 Rh1 C1 N1 167(4)
N55 Rh1 C1 N1 -17(6)
N53 Rh1 C1 N1 -11(4)
Cl1 Rh1 C1 N1 -102(4)
Rh1 C1 N1 C2 30(10)
C1 N1 C2 C3 133(7)
N1 C2 C3 C5 -58.3(7)
N1 C2 C3 C6 60.5(7)
N1 C2 C3 C4 -179.5(6)
C1 Rh1 C7 C8 -142.3(4)
N51 Rh1 C7 C8 -52.3(4)
N55 Rh1 C7 C8 38.1(4)
N53 Rh1 C7 C8 9(4)
Cl1 Rh1 C7 C8 127.9(4)
C1 Rh1 C7 C12 40.3(4)
N51 Rh1 C7 C12 130.3(4)
N55 Rh1 C7 C12 -139.4(4)
N53 Rh1 C7 C12 -168(3)
Cl1 Rh1 C7 C12 -49.6(4)
C12 C7 C8 F1 -176.1(4)
Rh1 C7 C8 F1 6.3(6)
C12 C7 C8 C9 2.7(7)
Rh1 C7 C8 C9 -174.9(4)
F1 C8 C9 F2 -3.2(7)
C7 C8 C9 F2 177.8(5)
F1 C8 C9 C10 177.7(5)
C7 C8 C9 C10 -1.2(8)
F2 C9 C10 F3 0.4(8)
C8 C9 C10 F3 179.5(5)
F2 C9 C10 C11 180.0(5)
C8 C9 C10 C11 -0.9(8)
F3 C10 C11 F4 2.7(8)
C9 C10 C11 F4 -176.9(5)
F3 C10 C11 C12 -179.0(5)
C9 C10 C11 C12 1.4(8)
F4 C11 C12 F5 -0.5(8)
C10 C11 C12 F5 -178.8(5)
F4 C11 C12 C7 178.5(5)
C10 C11 C12 C7 0.2(8)
C8 C7 C12 F5 176.7(4)
Rh1 C7 C12 F5 -5.7(7)
C8 C7 C12 C11 -2.2(7)
Rh1 C7 C12 C11 175.4(4)
C1 Rh1 N51 C51 45.8(5)
C7 Rh1 N51 C51 -48.0(4)
N55 Rh1 N51 C51 -138.4(4)
N53 Rh1 N51 C51 134.5(4)
Cl1 Rh1 N51 C51 128(3)
C1 Rh1 N51 N52 -132.8(3)
C7 Rh1 N51 N52 133.3(3)
N55 Rh1 N51 N52 42.9(3)
N53 Rh1 N51 N52 -44.2(3)
Cl1 Rh1 N51 N52 -50(4)
C51 N51 N52 C53 0.7(5)
Rh1 N51 N52 C53 179.7(3)
C51 N51 N52 B1 179.6(4)
Rh1 N51 N52 B1 -1.4(5)
N56 B1 N52 C53 121.0(5)
N54 B1 N52 C53 -121.2(5)
N56 B1 N52 N51 -57.6(5)
N54 B1 N52 N51 60.2(5)
C1 Rh1 N53 C54 -44.0(5)
N51 Rh1 N53 C54 -134.0(5)
C7 Rh1 N53 C54 164(3)
N55 Rh1 N53 C54 135.6(5)
Cl1 Rh1 N53 C54 45.8(5)
C1 Rh1 N53 N54 138.6(3)
N51 Rh1 N53 N54 48.6(3)
C7 Rh1 N53 N54 -13(4)
N55 Rh1 N53 N54 -41.9(3)
Cl1 Rh1 N53 N54 -131.6(3)
C54 N53 N54 C56 -2.5(5)
Rh1 N53 N54 C56 175.7(3)
C54 N53 N54 B1 175.7(4)
Rh1 N53 N54 B1 -6.2(5)
N56 B1 N54 C56 -118.9(5)
N52 B1 N54 C56 123.4(5)
N56 B1 N54 N53 63.4(5)
N52 B1 N54 N53 -54.3(5)
C1 Rh1 N55 C57 -130(2)
N51 Rh1 N55 C57 136.8(5)
C7 Rh1 N55 C57 45.6(5)
N53 Rh1 N55 C57 -135.8(5)
Cl1 Rh1 N55 C57 -45.0(5)
C1 Rh1 N55 N56 55(3)
N51 Rh1 N55 N56 -37.8(3)
C7 Rh1 N55 N56 -129.0(3)
N53 Rh1 N55 N56 49.6(3)
Cl1 Rh1 N55 N56 140.4(3)
C57 N55 N56 C59 -1.7(5)
Rh1 N55 N56 C59 174.4(3)
C57 N55 N56 B1 175.3(4)
Rh1 N55 N56 B1 -8.6(5)
N52 B1 N56 C59 -120.0(5)
N54 B1 N56 C59 121.8(5)
N52 B1 N56 N55 63.6(5)
N54 B1 N56 N55 -54.6(6)
N52 N51 C51 C52 -0.6(5)
Rh1 N51 C51 C52 -179.3(3)
N52 N51 C51 C60 177.2(4)
Rh1 N51 C51 C60 -1.6(7)
N51 C51 C52 C53 0.3(6)
C60 C51 C52 C53 -177.4(5)
N51 N52 C53 C52 -0.5(5)
B1 N52 C53 C52 -179.2(5)
N51 N52 C53 C61 179.1(5)
B1 N52 C53 C61 0.4(8)
C51 C52 C53 N52 0.1(6)
C51 C52 C53 C61 -179.5(5)
N54 N53 C54 C55 1.6(5)
Rh1 N53 C54 C55 -176.0(4)
N54 N53 C54 C62 -177.3(5)
Rh1 N53 C54 C62 5.1(8)
N53 C54 C55 C56 -0.2(6)
C62 C54 C55 C56 178.7(5)
N53 N54 C56 C55 2.4(6)
B1 N54 C56 C55 -175.5(5)
N53 N54 C56 C63 -176.8(5)
B1 N54 C56 C63 5.3(8)
C54 C55 C56 N54 -1.3(6)
C54 C55 C56 C63 177.8(6)
N56 N55 C57 C58 1.9(6)
Rh1 N55 C57 C58 -173.0(4)
N56 N55 C57 C64 178.9(5)
Rh1 N55 C57 C64 4.0(8)
N55 C57 C58 C59 -1.4(6)
C64 C57 C58 C59 -178.4(5)
N55 N56 C59 C58 0.8(6)
B1 N56 C59 C58 -175.9(5)
N55 N56 C59 C65 179.9(5)
B1 N56 C59 C65 3.2(8)
C57 C58 C59 N56 0.4(6)
C57 C58 C59 C65 -178.6(6)
